data_4074007
loop_
_publ_author_name
'Popp, Friedrich'
'N\"atscher, Jennifer B.'
'Daiss, J\"urgen O.'
'Burschka, Christian'
'Tacke, Reinhold'

_publ_section_title
;
 The 2,4,6-Trimethoxyphenyl Unit as a Unique Protecting Group for Silicon
 in Synthesis and the Silylation Potential of
 (2,4,6-Trimethoxyphenyl)silanes
;
_journal_issue 24
_journal_name_full Organometallics
_journal_page_first 6014
_journal_paper_doi 10.1021/om700805p
_journal_volume 26
_journal_year 2007
_chemical_formula_moiety 'C15 H26 O3 Si'
_chemical_formula_sum 'C15 H26 O3 Si'
_chemical_formula_weight 282.45
_chemical_name_systematic
; 
 ? 
;
_space_group_IT_number 2
_symmetry_cell_setting triclinic
_symmetry_space_group_name_Hall '-P 1'
_symmetry_space_group_name_H-M 'P -1'
_atom_sites_solution_hydrogens geom
_atom_sites_solution_primary direct
_atom_sites_solution_secondary difmap
_audit_creation_method SHELXL-97
_cell_angle_alpha 101.62(3)
_cell_angle_beta 97.54(3)
_cell_angle_gamma 112.84(3)
_cell_formula_units_Z 2
_cell_length_a 7.6076(15)
_cell_length_b 8.4671(17)
_cell_length_c 14.298(3)
_cell_measurement_reflns_used 2863
_cell_measurement_temperature 173(2)
_cell_measurement_theta_max 26.3
_cell_measurement_theta_min 6.15
_cell_volume 808.7(4)
_computing_cell_refinement Stoe-IPDS
_computing_data_collection Stoe-IPDS
_computing_data_reduction Stoe-IPDS
_computing_molecular_graphics Bruker-SHELXTL
_computing_publication_material Bruker-SHELXTL
_computing_structure_refinement 'SHELXL-97 (Sheldrick, 1997)'
_computing_structure_solution 'SHELXS-97 (Sheldrick, 1990)'
_diffrn_ambient_temperature 173(2)
_diffrn_measured_fraction_theta_full 0.919
_diffrn_measured_fraction_theta_max 0.919
_diffrn_measurement_device_type Stoe-IPDS
_diffrn_measurement_method Stoe-IPDS
_diffrn_radiation_monochromator graphite
_diffrn_radiation_source 'fine-focus sealed tube'
_diffrn_radiation_type MoK\a
_diffrn_radiation_wavelength 0.71073
_diffrn_reflns_av_R_equivalents 0.0558
_diffrn_reflns_av_sigmaI/netI 0.0377
_diffrn_reflns_limit_h_max 10
_diffrn_reflns_limit_h_min -9
_diffrn_reflns_limit_k_max 11
_diffrn_reflns_limit_k_min -11
_diffrn_reflns_limit_l_max 18
_diffrn_reflns_limit_l_min -18
_diffrn_reflns_number 10507
_diffrn_reflns_theta_full 27.95
_diffrn_reflns_theta_max 27.95
_diffrn_reflns_theta_min 2.99
_exptl_absorpt_coefficient_mu 0.147
_exptl_absorpt_correction_type none
_exptl_crystal_colour colorless
_exptl_crystal_density_diffrn 1.160
_exptl_crystal_density_method 'not measured'
_exptl_crystal_description block
_exptl_crystal_F_000 308
_exptl_crystal_size_max .5
_exptl_crystal_size_mid .3
_exptl_crystal_size_min .2
_refine_diff_density_max 0.366
_refine_diff_density_min -0.319
_refine_diff_density_rms 0.047
_refine_ls_extinction_method none
_refine_ls_goodness_of_fit_ref 1.049
_refine_ls_hydrogen_treatment mixed
_refine_ls_matrix_type full
_refine_ls_number_parameters 178
_refine_ls_number_reflns 3564
_refine_ls_number_restraints 0
_refine_ls_restrained_S_all 1.049
_refine_ls_R_factor_all 0.0480
_refine_ls_R_factor_gt 0.0409
_refine_ls_shift/su_max 0.000
_refine_ls_shift/su_mean 0.000
_refine_ls_structure_factor_coef Fsqd
_refine_ls_weighting_details 'calc w=1/[\s^2^(Fo^2^)+(0.0545P)^2^+0.1588P] where P=(Fo^2^+2Fc^2^)/3'
_refine_ls_weighting_scheme calc
_refine_ls_wR_factor_gt 0.0986
_refine_ls_wR_factor_ref 0.1030
_reflns_number_gt 3042
_reflns_number_total 3564
_reflns_threshold_expression >2sigma(I)
_cod_data_source_file om700805p-file011.cif
_cod_data_source_block pop05d
_cod_original_cell_volume 808.7(3)
_cod_original_sg_symbol_H-M P-1
_cod_database_code 4074007

loop_
_symmetry_equiv_pos_as_xyz
'x, y, z'
'-x, -y, -z'

loop_
_atom_site_label
_atom_site_type_symbol
_atom_site_fract_x
_atom_site_fract_y
_atom_site_fract_z
_atom_site_U_iso_or_equiv
_atom_site_adp_type
_atom_site_occupancy
_atom_site_symmetry_multiplicity
_atom_site_calc_flag
_atom_site_refinement_flags
Si Si 0.36541(5) 1.10029(5) 0.29378(2) 0.02496(11) Uani 1 1 d .
O1 O 0.24592(16) 0.98932(15) 0.08042(7) 0.0388(3) Uani 1 1 d .
O2 O -0.31745(14) 0.42795(13) 0.02638(6) 0.0318(2) Uani 1 1 d .
O3 O 0.04974(15) 0.78693(14) 0.34746(6) 0.0357(2) Uani 1 1 d .
C1 C 0.3458(2) 1.30098(19) 0.26466(10) 0.0340(3) Uani 1 1 d .
H1A H 0.4577 1.4097 0.3081 0.041 Uiso 1 1 calc R
H1B H 0.3576 1.2970 0.1962 0.041 Uiso 1 1 calc R
C2 C 0.5974(2) 1.0902(2) 0.26729(10) 0.0336(3) Uani 1 1 d .
H2A H 0.5836 1.0596 0.1953 0.040 Uiso 1 1 calc R
H2B H 0.7072 1.2100 0.2959 0.040 Uiso 1 1 calc R
C3 C 0.3836(2) 1.12961(19) 0.42929(9) 0.0321(3) Uani 1 1 d .
H3A H 0.2670 1.1433 0.4459 0.038 Uiso 1 1 calc R
H3B H 0.3830 1.0210 0.4453 0.038 Uiso 1 1 calc R
C4 C 0.14869(18) 0.88959(17) 0.21425(8) 0.0252(3) Uani 1 1 d .
C5 C 0.11527(19) 0.85901(18) 0.11175(9) 0.0271(3) Uani 1 1 d .
C6 C -0.03893(19) 0.70856(18) 0.04559(9) 0.0272(3) Uani 1 1 d .
H6 H -0.0580 0.6939 -0.0232 0.033 Uiso 1 1 calc R
C7 C -0.16283(18) 0.58175(17) 0.08330(9) 0.0259(3) Uani 1 1 d .
C8 C -0.13646(18) 0.60235(18) 0.18416(9) 0.0273(3) Uani 1 1 d .
H8 H -0.2213 0.5135 0.2092 0.033 Uiso 1 1 calc R
C9 C 0.01693(18) 0.75593(18) 0.24752(9) 0.0259(3) Uani 1 1 d .
C10 C 0.2377(2) 0.9626(2) -0.02197(10) 0.0375(3) Uani 1 1 d .
H10A H 0.2508 0.8525 -0.0483 0.056 Uiso 1 1 calc R
H10B H 0.3449 1.0637 -0.0323 0.056 Uiso 1 1 calc R
H10C H 0.1119 0.9531 -0.0558 0.056 Uiso 1 1 calc R
C11 C -0.3653(2) 0.4095(2) -0.07692(9) 0.0349(3) Uani 1 1 d .
H11A H -0.3872 0.5120 -0.0872 0.052 Uiso 1 1 calc R
H11B H -0.4844 0.2996 -0.1086 0.052 Uiso 1 1 calc R
H11C H -0.2567 0.4042 -0.1055 0.052 Uiso 1 1 calc R
C12 C -0.0857(2) 0.6657(2) 0.38762(10) 0.0403(3) Uani 1 1 d .
H12A H -0.2174 0.6563 0.3645 0.060 Uiso 1 1 calc R
H12B H -0.0475 0.7089 0.4594 0.060 Uiso 1 1 calc R
H12C H -0.0856 0.5481 0.3667 0.060 Uiso 1 1 calc R
C13 C 0.1556(2) 1.3162(2) 0.27634(12) 0.0444(4) Uani 1 1 d .
H13A H 0.0436 1.2102 0.2329 0.067 Uiso 1 1 calc R
H13B H 0.1566 1.4228 0.2590 0.067 Uiso 1 1 calc R
H13C H 0.1448 1.3254 0.3446 0.067 Uiso 1 1 calc R
C14 C 0.6500(2) 0.9552(2) 0.30721(11) 0.0425(4) Uani 1 1 d .
H14A H 0.6858 0.9952 0.3791 0.064 Uiso 1 1 calc R
H14B H 0.7611 0.9458 0.2828 0.064 Uiso 1 1 calc R
H14C H 0.5369 0.8384 0.2853 0.064 Uiso 1 1 calc R
C15 C 0.5693(3) 1.2920(2) 0.49223(11) 0.0438(4) Uani 1 1 d .
H15A H 0.6854 1.2778 0.4774 0.066 Uiso 1 1 calc R
H15B H 0.5716 1.3017 0.5619 0.066 Uiso 1 1 calc R
H15C H 0.5696 1.4003 0.4776 0.066 Uiso 1 1 calc R

loop_
_atom_site_aniso_label
_atom_site_aniso_U_11
_atom_site_aniso_U_22
_atom_site_aniso_U_33
_atom_site_aniso_U_23
_atom_site_aniso_U_13
_atom_site_aniso_U_12
Si 0.02241(18) 0.0256(2) 0.02608(17) 0.00813(13) 0.00682(12) 0.00860(15)
O1 0.0396(5) 0.0387(6) 0.0286(5) 0.0153(4) 0.0108(4) 0.0033(5)
O2 0.0307(5) 0.0276(5) 0.0297(4) 0.0058(4) 0.0028(4) 0.0072(4)
O3 0.0324(5) 0.0385(6) 0.0248(4) 0.0118(4) 0.0079(4) 0.0015(5)
C1 0.0350(7) 0.0269(7) 0.0396(7) 0.0124(5) 0.0089(5) 0.0111(6)
C2 0.0253(6) 0.0366(8) 0.0382(7) 0.0104(6) 0.0107(5) 0.0114(6)
C3 0.0332(7) 0.0327(8) 0.0273(6) 0.0072(5) 0.0066(5) 0.0116(6)
C4 0.0239(6) 0.0268(7) 0.0259(6) 0.0091(5) 0.0075(4) 0.0104(5)
C5 0.0267(6) 0.0286(7) 0.0286(6) 0.0121(5) 0.0097(5) 0.0114(6)
C6 0.0289(6) 0.0303(7) 0.0243(5) 0.0088(5) 0.0065(5) 0.0138(6)
C7 0.0236(6) 0.0250(7) 0.0298(6) 0.0064(5) 0.0045(4) 0.0121(5)
C8 0.0249(6) 0.0263(7) 0.0307(6) 0.0119(5) 0.0091(5) 0.0081(6)
C9 0.0249(6) 0.0294(7) 0.0254(5) 0.0102(5) 0.0079(4) 0.0116(5)
C10 0.0463(8) 0.0424(9) 0.0321(7) 0.0202(6) 0.0188(6) 0.0194(7)
C11 0.0334(7) 0.0365(8) 0.0293(6) 0.0047(5) 0.0012(5) 0.0134(6)
C12 0.0379(7) 0.0456(9) 0.0307(7) 0.0171(6) 0.0132(6) 0.0061(7)
C13 0.0407(8) 0.0399(9) 0.0538(9) 0.0097(7) 0.0026(7) 0.0225(8)
C14 0.0424(8) 0.0508(10) 0.0430(8) 0.0113(7) 0.0111(6) 0.0293(8)
C15 0.0486(9) 0.0355(9) 0.0339(7) 0.0015(6) 0.0011(6) 0.0109(7)

loop_
_atom_type_symbol
_atom_type_description
_atom_type_scat_dispersion_real
_atom_type_scat_dispersion_imag
_atom_type_scat_source
C C 0.0033 0.0016 'International Tables Vol C Tables 4.2.6.8 and 6.1.1.4'
H H 0.0000 0.0000 'International Tables Vol C Tables 4.2.6.8 and 6.1.1.4'
O O 0.0106 0.0060 'International Tables Vol C Tables 4.2.6.8 and 6.1.1.4'
Si Si 0.0817 0.0704 'International Tables Vol C Tables 4.2.6.8 and 6.1.1.4'

loop_
_geom_angle_atom_site_label_1
_geom_angle_atom_site_label_2
_geom_angle_atom_site_label_3
_geom_angle
C3 Si C2 107.51(7)
C3 Si C1 107.72(7)
C2 Si C1 109.92(7)
C3 Si C4 113.53(7)
C2 Si C4 108.49(6)
C1 Si C4 109.63(7)
C5 O1 C10 119.19(11)
C7 O2 C11 117.20(11)
C9 O3 C12 118.82(11)
C13 C1 Si 114.74(11)
C14 C2 Si 114.46(10)
C15 C3 Si 112.64(10)
C9 C4 C5 115.42(12)
C9 C4 Si 126.28(9)
C5 C4 Si 118.29(10)
O1 C5 C6 121.66(11)
O1 C5 C4 114.76(12)
C6 C5 C4 123.58(12)
C7 C6 C5 118.00(11)
O2 C7 C6 123.65(11)
O2 C7 C8 114.92(12)
C6 C7 C8 121.42(12)
C9 C8 C7 118.66(12)
O3 C9 C8 121.97(12)
O3 C9 C4 115.13(11)
C8 C9 C4 122.90(11)

loop_
_geom_bond_atom_site_label_1
_geom_bond_atom_site_label_2
_geom_bond_distance
Si C3 1.8826(14)
Si C2 1.8827(14)
Si C1 1.8837(15)
Si C4 1.8977(17)
O1 C5 1.3677(17)
O1 C10 1.4248(15)
O2 C7 1.3691(17)
O2 C11 1.4353(16)
O3 C9 1.3702(15)
O3 C12 1.4202(17)
C1 C13 1.529(2)
C2 C14 1.533(2)
C3 C15 1.535(2)
C4 C9 1.4048(19)
C4 C5 1.4064(17)
C5 C6 1.399(2)
C6 C7 1.3832(19)
C7 C8 1.3949(17)
C8 C9 1.394(2)

loop_
_geom_torsion_atom_site_label_1
_geom_torsion_atom_site_label_2
_geom_torsion_atom_site_label_3
_geom_torsion_atom_site_label_4
_geom_torsion
C3 Si C1 C13 -67.30(13)
C2 Si C1 C13 175.84(10)
C4 Si C1 C13 56.68(12)
C3 Si C2 C14 51.34(13)
C1 Si C2 C14 168.33(10)
C4 Si C2 C14 -71.81(12)
C2 Si C3 C15 55.05(12)
C1 Si C3 C15 -63.36(12)
C4 Si C3 C15 175.06(10)
C3 Si C4 C9 -4.52(13)
C2 Si C4 C9 114.93(12)
C1 Si C4 C9 -125.03(11)
C3 Si C4 C5 176.78(9)
C2 Si C4 C5 -63.77(11)
C1 Si C4 C5 56.27(11)
C10 O1 C5 C6 -6.79(19)
C10 O1 C5 C4 173.46(12)
C9 C4 C5 O1 -179.33(11)
Si C4 C5 O1 -0.50(15)
C9 C4 C5 C6 0.92(18)
Si C4 C5 C6 179.76(9)
O1 C5 C6 C7 179.07(11)
C4 C5 C6 C7 -1.20(19)
C11 O2 C7 C6 -7.56(17)
C11 O2 C7 C8 172.96(11)
C5 C6 C7 O2 -179.22(11)
C5 C6 C7 C8 0.22(18)
O2 C7 C8 C9 -179.57(10)
C6 C7 C8 C9 0.95(18)
C12 O3 C9 C8 -4.99(19)
C12 O3 C9 C4 175.05(12)
C7 C8 C9 O3 178.80(11)
C7 C8 C9 C4 -1.24(19)
C5 C4 C9 O3 -179.70(11)
Si C4 C9 O3 1.57(17)
C5 C4 C9 C8 0.33(18)
Si C4 C9 C8 -178.40(9)
